data_2021614
loop_
_publ_author_name
'Alexander, Dinu'
'Thomas, Kukku'
'Joy, Monu'
'Biju, P. R.'
'Unnikrishnan, N. V.'
'Joseph, Cyriac'

_publ_section_title
;
 Structural and spectroscopic investigations on the quenching free
 luminescence of europium oxalate nanocrystals
;
_journal_coeditor_code QP3022
_journal_issue 5
_journal_name_full 'Acta Crystallographica Section C'
_journal_page_first
;
;
_journal_paper_doi 10.1107/S2053229619005059
_journal_volume 75
_journal_year 2019
_chemical_formula_iupac '[Eu2 (C2 O4)3 (H2 O1)6], 4.34H2 O1'
_chemical_formula_moiety '[Eu2 (C2 O4)3 (H2 O1)6], 4.34(H2 O1)'
_chemical_formula_sum 'C3 H6 Eu O11.34'
_chemical_formula_weight 375.52
_chemical_name_systematic
;
Poly[[hexaaquatri-\m~2~-oxalato-dieuropium] 4.34-hydrate]
;
_space_group_crystal_system monoclinic
_space_group_IT_number 14
_space_group_name_Hall '-P 2ybc'
_space_group_name_H-M_alt 'P 1 21/c 1'
_symmetry_space_group_name_Hall '-P 2ybc'
_symmetry_space_group_name_H-M 'P 1 21/c 1'
_atom_sites_solution_hydrogens difmap
_audit_creation_method SHELXL-2016/6
_cell_angle_alpha 90
_cell_angle_beta 114.2810(10)
_cell_angle_gamma 90
_cell_formula_units_Z 4
_cell_length_a 11.0764(5)
_cell_length_b 9.6272(4)
_cell_length_c 10.1113(5)
_cell_measurement_reflns_used 9988
_cell_measurement_temperature 296(2)
_cell_measurement_theta_max 45.8
_cell_measurement_theta_min 2.92
_cell_volume 982.84(8)
_computing_cell_refinement
;
SAINT (Bruker, 2012)
;
_computing_data_collection
;
APEX3 (Bruker, 2012)
;
_computing_data_reduction
;
SAINT (Bruker, 2012)
;
_computing_molecular_graphics
;
SHELXTL (Bruker, 2012) and
Mercury (Macrae <i>et al.</i>,  2008)
;
_computing_publication_material
;
SHELXTL (Bruker, 2012) and
VESTA (Momma & Izumi, 2011)
;
_computing_structure_refinement
;
SHELXL2017 (Sheldrick, 2015b)
;
_computing_structure_solution
;
SHELXT2014 (Sheldrick, 2015a)
;
_diffrn_ambient_temperature 296(2)
_diffrn_measured_fraction_theta_full 0.999
_diffrn_measured_fraction_theta_max 1.000
_diffrn_measurement_device_type 'Bruker Kappa APEXII CMOS'
_diffrn_measurement_method '\w and \f scan'
_diffrn_radiation_type MoK\a
_diffrn_radiation_wavelength 0.71073
_diffrn_reflns_av_R_equivalents 0.0307
_diffrn_reflns_av_unetI/netI 0.0153
_diffrn_reflns_limit_h_max 15
_diffrn_reflns_limit_h_min -15
_diffrn_reflns_limit_k_max 13
_diffrn_reflns_limit_k_min -13
_diffrn_reflns_limit_l_max 14
_diffrn_reflns_limit_l_min -14
_diffrn_reflns_number 24930
_diffrn_reflns_theta_full 25.242
_diffrn_reflns_theta_max 29.989
_diffrn_reflns_theta_min 2.924
_diffrn_source 'Sealed tube'
_exptl_absorpt_coefficient_mu 6.433
_exptl_absorpt_correction_T_max 0.41
_exptl_absorpt_correction_T_min 0.25
_exptl_absorpt_correction_type multi-scan
_exptl_absorpt_process_details
;
(SADABS; Bruker, 2012)
;
_exptl_crystal_colour colourless
_exptl_crystal_density_diffrn 2.538
_exptl_crystal_description block
_exptl_crystal_F_000 711
_exptl_crystal_size_max 0.250
_exptl_crystal_size_mid 0.200
_exptl_crystal_size_min 0.150
_refine_diff_density_max 0.431
_refine_diff_density_min -0.393
_refine_ls_extinction_coef 0.0152(3)
_refine_ls_extinction_expression Fc^*^=kFc[1+0.001xFc^2^\l^3^/sin(2\q)]^-1/4^
_refine_ls_extinction_method
;
SHELXL2017 (Sheldrick, 2015b)
;
_refine_ls_goodness_of_fit_ref 1.091
_refine_ls_hydrogen_treatment refall
_refine_ls_matrix_type full
_refine_ls_number_parameters 209
_refine_ls_number_reflns 2875
_refine_ls_number_restraints 96
_refine_ls_restrained_S_all 1.089
_refine_ls_R_factor_all 0.0160
_refine_ls_R_factor_gt 0.0133
_refine_ls_shift/su_max 0.002
_refine_ls_shift/su_mean 0.000
_refine_ls_structure_factor_coef Fsqd
_refine_ls_weighting_details 'w=1/[\s^2^(Fo^2^)+(0.0131P)^2^+0.5070P] where P=(Fo^2^+2Fc^2^)/3'
_refine_ls_weighting_scheme calc
_refine_ls_wR_factor_gt 0.0296
_refine_ls_wR_factor_ref 0.0303
_reflns_number_gt 2672
_reflns_number_total 2875
_reflns_threshold_expression 'I > 2\s(I)'
_cod_data_source_file qp3022sup1.cif
_cod_data_source_block I
_cod_database_code 2021614
_shelx_space_group_comment
;
The symmetry employed for this shelxl refinement is uniquely defined
by the following loop, which should always be used as a source of
symmetry information in preference to the above space-group names.
They are only intended as comments.
;
_shelx_estimated_absorpt_t_min 0.296
_shelx_estimated_absorpt_t_max 0.445

loop_
_space_group_symop_operation_xyz
'x, y, z'
'-x, y+1/2, -z+1/2'
'-x, -y, -z'
'x, -y-1/2, z-1/2'

loop_
_atom_site_type_symbol
_atom_site_label
_atom_site_fract_x
_atom_site_fract_y
_atom_site_fract_z
_atom_site_U_iso_or_equiv
_atom_site_adp_type
_atom_site_calc_flag
_atom_site_occupancy
_atom_site_disorder_assembly
_atom_site_disorder_group
C C1 0.44517(18) 0.47391(19) 0.4285(2) 0.0169(3) Uani d 1 . .
C C2 0.53338(18) 0.42920(18) 0.00267(19) 0.0155(3) Uani d 1 . .
C C3 0.99969(17) 0.55174(18) 0.55726(19) 0.0142(3) Uani d 1 . .
Eu Eu1 0.69025(2) 0.54374(2) 0.33136(2) 0.01206(4) Uani d 1 . .
O O8 0.33923(14) 0.43628(16) 0.43286(16) 0.0253(3) Uani d 1 . .
O O4 0.47209(14) 0.47366(15) 0.31954(15) 0.0207(3) Uani d 1 . .
O O7 0.48873(13) 0.35775(14) -0.11128(14) 0.0186(3) Uani d 1 . .
O O6 0.62677(14) 0.39709(15) 0.11939(15) 0.0239(3) Uani d 1 . .
O O9 1.10866(13) 0.57272(14) 0.66274(15) 0.0196(3) Uani d 1 . .
O O5 0.89175(13) 0.60721(15) 0.53704(15) 0.0210(3) Uani d 1 . .
O O1 0.70997(18) 0.30927(17) 0.4269(2) 0.0344(4) Uani d 1 . .
O O3 0.79619(17) 0.68432(19) 0.2027(2) 0.0346(4) Uani d 1 . .
O O2 0.6667(2) 0.78573(17) 0.38334(18) 0.0366(4) Uani d 1 . .
O O10A 0.0767(4) 0.8167(6) 0.7903(6) 0.089(3) Uani d 0.668(11) A 1
O O11C 0.0839(12) 1.0230(12) 0.5844(15) 0.117(3) Uani d 0.3552 B 2
O O10B 0.0590(5) 0.7008(9) 0.8802(8) 0.078(3) Uani d 0.423(9) C 2
H H2A 0.622(3) 0.842(3) 0.321(3) 0.040(8) Uiso d 1 . .
H H1A 0.647(2) 0.259(3) 0.427(3) 0.052(9) Uiso d 1 . .
H H3A 0.771(4) 0.766(2) 0.184(4) 0.072(12) Uiso d 1 . .
H H3B 0.8766(19) 0.675(5) 0.233(4) 0.088(14) Uiso d 1 . .
H H1B 0.772(4) 0.283(5) 0.503(4) 0.13(2) Uiso d 1 . .
H H2B 0.705(5) 0.823(5) 0.463(3) 0.13(2) Uiso d 1 . .
O O11D 0.1138(19) 1.0379(19) 0.469(2) 0.107(5) Uani d 0.1992 D 3
O O11A 0.1578(9) 0.8996(10) 0.6823(10) 0.107(3) Uani d 0.4608 E 1
O O11B 0.158(3) 0.931(3) 0.598(3) 0.108(6) Uani d 0.1669 F 4
O O10C 0.096(4) 0.737(5) 0.757(5) 0.090(9) Uani d 0.069(8) G 3

loop_
_atom_site_aniso_label
_atom_site_aniso_U_11
_atom_site_aniso_U_22
_atom_site_aniso_U_33
_atom_site_aniso_U_12
_atom_site_aniso_U_13
_atom_site_aniso_U_23
C1 0.0140(8) 0.0201(9) 0.0173(8) -0.0038(6) 0.0072(7) -0.0038(6)
C2 0.0129(8) 0.0188(8) 0.0132(8) 0.0020(6) 0.0038(6) -0.0010(6)
C3 0.0109(7) 0.0170(8) 0.0142(8) -0.0005(6) 0.0046(6) 0.0002(6)
Eu1 0.00862(5) 0.01613(5) 0.01003(5) -0.00004(3) 0.00242(3) 0.00013(3)
O8 0.0177(7) 0.0404(9) 0.0211(7) -0.0127(6) 0.0114(6) -0.0090(6)
O4 0.0164(6) 0.0311(8) 0.0159(6) -0.0068(5) 0.0079(5) -0.0045(5)
O7 0.0182(6) 0.0194(6) 0.0140(6) 0.0036(5) 0.0025(5) -0.0039(5)
O6 0.0225(7) 0.0250(7) 0.0153(6) 0.0100(6) -0.0012(5) -0.0031(5)
O9 0.0100(6) 0.0265(7) 0.0175(6) 0.0012(5) 0.0007(5) -0.0067(5)
O5 0.0105(6) 0.0288(7) 0.0201(6) 0.0033(5) 0.0026(5) -0.0078(5)
O1 0.0270(8) 0.0277(8) 0.0479(11) -0.0020(7) 0.0147(8) 0.0157(7)
O3 0.0247(9) 0.0361(9) 0.0434(10) 0.0025(7) 0.0144(7) 0.0203(8)
O2 0.0525(11) 0.0243(8) 0.0192(7) 0.0145(8) 0.0008(7) 0.0009(6)
O10A 0.047(2) 0.097(4) 0.100(4) 0.014(2) 0.006(2) -0.071(3)
O11C 0.105(7) 0.117(7) 0.117(7) 0.002(6) 0.035(6) -0.016(6)
O10B 0.037(3) 0.111(6) 0.079(5) -0.012(3) 0.018(3) -0.062(4)
O11D 0.084(8) 0.111(9) 0.113(9) -0.014(7) 0.029(8) -0.013(8)
O11A 0.082(5) 0.097(6) 0.109(6) 0.005(4) 0.007(5) -0.046(5)
O11B 0.091(9) 0.102(10) 0.123(11) -0.007(8) 0.034(9) -0.008(10)
O10C 0.060(12) 0.102(12) 0.093(12) 0.011(11) 0.017(10) -0.049(11)

loop_
_atom_type_symbol
_atom_type_description
_atom_type_scat_dispersion_real
_atom_type_scat_dispersion_imag
_atom_type_scat_source
C C 0.0033 0.0016 'International Tables Vol C Tables 4.2.6.8 and 6.1.1.4'
H H 0.0000 0.0000 'International Tables Vol C Tables 4.2.6.8 and 6.1.1.4'
Eu Eu -0.1578 3.6682 'International Tables Vol C Tables 4.2.6.8 and 6.1.1.4'
O O 0.0106 0.0060 'International Tables Vol C Tables 4.2.6.8 and 6.1.1.4'

loop_
_geom_angle_atom_site_label_1
_geom_angle_atom_site_label_2
_geom_angle_atom_site_label_3
_geom_angle_site_symmetry_1
_geom_angle_site_symmetry_3
_geom_angle
O8 C1 O4 . . 126.73(17)
O8 C1 C1 . 3_666 116.9(2)
O4 C1 C1 . 3_666 116.4(2)
O6 C2 O7 . . 126.38(17)
O6 C2 C2 . 3_665 116.86(19)
O7 C2 C2 . 3_665 116.76(19)
O6 C2 Eu1 . . 39.50(9)
O7 C2 Eu1 . . 165.66(12)
C2 C2 Eu1 3_665 . 77.44(13)
O5 C3 O9 . . 126.32(16)
O5 C3 C3 . 3_766 117.21(19)
O9 C3 C3 . 3_766 116.47(19)
O5 C3 Eu1 . . 39.73(8)
O9 C3 Eu1 . . 165.89(12)
C3 C3 Eu1 3_766 . 77.53(13)
O6 Eu1 O5 . . 137.59(5)
O6 Eu1 O2 . . 137.32(5)
O5 Eu1 O2 . . 73.43(5)
O6 Eu1 O1 . . 75.86(6)
O5 Eu1 O1 . . 89.57(6)
O2 Eu1 O1 . . 143.73(7)
O6 Eu1 O4 . . 82.83(5)
O5 Eu1 O4 . . 130.54(5)
O2 Eu1 O4 . . 94.74(6)
O1 Eu1 O4 . . 72.00(5)
O6 Eu1 O9 . 3_766 71.77(5)
O5 Eu1 O9 . 3_766 65.83(4)
O2 Eu1 O9 . 3_766 127.34(6)
O1 Eu1 O9 . 3_766 68.67(5)
O4 Eu1 O9 . 3_766 137.12(5)
O6 Eu1 O7 . 3_665 66.05(4)
O5 Eu1 O7 . 3_665 142.04(5)
O2 Eu1 O7 . 3_665 73.12(5)
O1 Eu1 O7 . 3_665 128.31(6)
O4 Eu1 O7 . 3_665 69.82(5)
O9 Eu1 O7 3_766 3_665 125.08(4)
O6 Eu1 O3 . . 83.19(6)
O5 Eu1 O3 . . 81.09(6)
O2 Eu1 O3 . . 72.91(7)
O1 Eu1 O3 . . 136.94(6)
O4 Eu1 O3 . . 142.16(5)
O9 Eu1 O3 3_766 . 69.17(5)
O7 Eu1 O3 3_665 . 72.35(5)
O6 Eu1 O8 . 3_666 140.61(5)
O5 Eu1 O8 . 3_666 66.67(5)
O2 Eu1 O8 . 3_666 69.97(6)
O1 Eu1 O8 . 3_666 73.91(6)
O4 Eu1 O8 . 3_666 64.20(4)
O9 Eu1 O8 3_766 3_666 118.25(5)
O7 Eu1 O8 3_665 3_666 116.66(5)
O3 Eu1 O8 . 3_666 136.14(6)
O6 Eu1 C2 . . 19.16(4)
O5 Eu1 C2 . . 151.84(4)
O2 Eu1 C2 . . 119.22(5)
O1 Eu1 C2 . . 90.81(6)
O4 Eu1 C2 . . 75.87(5)
O9 Eu1 C2 3_766 . 88.18(4)
O7 Eu1 C2 3_665 . 46.95(4)
O3 Eu1 C2 . . 79.50(6)
O8 Eu1 C2 3_666 . 139.88(5)
O6 Eu1 C3 . . 118.42(5)
O5 Eu1 C3 . . 19.22(4)
O2 Eu1 C3 . . 90.08(5)
O1 Eu1 C3 . . 81.14(5)
O4 Eu1 C3 . . 140.49(4)
O9 Eu1 C3 3_766 . 46.65(4)
O7 Eu1 C3 3_665 . 147.72(4)
O3 Eu1 C3 . . 76.46(5)
O8 Eu1 C3 3_666 . 81.02(5)
C2 Eu1 C3 . . 134.00(4)
C1 O8 Eu1 . 3_666 119.79(12)
C1 O4 Eu1 . . 122.65(12)
C2 O7 Eu1 . 3_665 118.79(11)
C2 O6 Eu1 . . 121.34(12)
C3 O9 Eu1 . 3_766 119.31(11)
C3 O5 Eu1 . . 121.04(11)

loop_
_geom_bond_atom_site_label_1
_geom_bond_atom_site_label_2
_geom_bond_site_symmetry_2
_geom_bond_distance
C1 O8 . 1.246(2)
C1 O4 . 1.254(2)
C1 C1 3_666 1.541(4)
C2 O6 . 1.247(2)
C2 O7 . 1.256(2)
C2 C2 3_665 1.541(3)
C2 Eu1 . 3.2452(18)
C3 O5 . 1.247(2)
C3 O9 . 1.256(2)
C3 C3 3_766 1.530(3)
C3 Eu1 . 3.2453(17)
Eu1 O6 . 2.4170(14)
Eu1 O5 . 2.4213(13)
Eu1 O2 . 2.4259(16)
Eu1 O1 . 2.4294(16)
Eu1 O4 . 2.4639(14)
Eu1 O9 3_766 2.4723(13)
Eu1 O7 3_665 2.4806(13)
Eu1 O3 . 2.4816(16)
Eu1 O8 3_666 2.5431(14)

loop_
_geom_hbond_atom_site_label_D
_geom_hbond_atom_site_label_H
_geom_hbond_atom_site_label_A
_geom_hbond_site_symmetry_A
_geom_hbond_distance_DH
_geom_hbond_distance_HA
_geom_hbond_distance_DA
_geom_hbond_angle_DHA
O2 H2A O4 2_655 0.824(17) 1.869(18) 2.693(2) 178(3)
O1 H1A O7 4_566 0.849(18) 1.982(19) 2.822(2) 170(3)
O1 H1A O6 4_566 0.849(18) 2.54(3) 3.172(2) 132(3)
O3 H3A O8 2_655 0.833(18) 2.09(2) 2.885(2) 159(3)
O3 H3B O10A 4_675 0.819(19) 2.05(2) 2.859(5) 171(4)
O3 H3B O10B 4_675 0.819(19) 2.29(3) 2.936(7) 136(4)
O3 H3B O10C 4_675 0.819(19) 2.49(5) 3.23(4) 151(4)
O1 H1B O10A 2_646 0.833(19) 2.10(3) 2.865(5) 153(5)
O1 H1B O10B 2_646 0.833(19) 1.93(3) 2.709(5) 156(5)
O1 H1B O10C 2_646 0.833(19) 2.30(5) 3.11(4) 164(5)
O2 H2B O3 4_576 0.826(19) 2.21(3) 2.959(2) 152(5)
O2 H2B O11D 3_676 0.826(19) 2.27(5) 2.836(18) 126(5)

loop_
_geom_torsion_atom_site_label_1
_geom_torsion_atom_site_label_2
_geom_torsion_atom_site_label_3
_geom_torsion_atom_site_label_4
_geom_torsion_site_symmetry_1
_geom_torsion_site_symmetry_4
_geom_torsion
O4 C1 O8 Eu1 . 3_666 -177.88(15)
C1 C1 O8 Eu1 3_666 3_666 2.2(3)
O8 C1 O4 Eu1 . . -177.70(15)
C1 C1 O4 Eu1 3_666 . 2.2(3)
O6 C2 O7 Eu1 . 3_665 -176.47(16)
C2 C2 O7 Eu1 3_665 3_665 3.2(3)
Eu1 C2 O7 Eu1 . 3_665 174.6(5)
O7 C2 O6 Eu1 . . -176.53(14)
C2 C2 O6 Eu1 3_665 . 3.8(3)
O5 C3 O9 Eu1 . 3_766 -177.02(14)
C3 C3 O9 Eu1 3_766 3_766 2.8(3)
Eu1 C3 O9 Eu1 . 3_766 175.2(4)
O9 C3 O5 Eu1 . . -177.03(14)
C3 C3 O5 Eu1 3_766 . 3.2(3)

_cod_database_fobs_code 2021614
